data_7236028
loop_
_publ_author_name
'Reddy, M. Guruprasad'
'Lobo, Nitin P.'
'Varathan, E.'
'Easwaramoorthi, S.'
'Narasimhaswamy, T.'

_publ_section_title
;
 Intramolecular charge transfer interactions and molecular order of rod
 like mesogens
;
_journal_issue 127
_journal_name_full 'RSC Advances'
_journal_page_first 105066
_journal_paper_doi 10.1039/C5RA22261C
_journal_volume 5
_journal_year 2015
_chemical_formula_moiety 'C26 H27 N O5'
_chemical_formula_sum 'C26 H27 N O5'
_chemical_formula_weight 433.49
_space_group_IT_number 2
_space_group_name_Hall '-P 1'
_space_group_name_H-M_alt 'P -1'
_symmetry_cell_setting triclinic
_symmetry_space_group_name_Hall '-P 1'
_symmetry_space_group_name_H-M 'P -1'
_atom_sites_solution_hydrogens geom
_atom_sites_solution_primary direct
_atom_sites_solution_secondary difmap
_audit_creation_method SHELXL-97
_audit_update_record
;
2015-07-29 deposited with the CCDC.
2015-12-04 downloaded from the CCDC.
;
_cell_angle_alpha 64.9330(10)
_cell_angle_beta 83.4090(10)
_cell_angle_gamma 88.3180(10)
_cell_formula_units_Z 4
_cell_length_a 9.8058(2)
_cell_length_b 15.4400(3)
_cell_length_c 16.9339(3)
_cell_measurement_reflns_used 9485
_cell_measurement_temperature 293(2)
_cell_measurement_theta_max 26.45
_cell_measurement_theta_min 1.34
_cell_volume 2306.46(8)
_computing_structure_refinement 'SHELXL-97 (Sheldrick, 1997)'
_diffrn_ambient_temperature 293(2)
_diffrn_measured_fraction_theta_full 0.996
_diffrn_measured_fraction_theta_max 0.996
_diffrn_radiation_monochromator graphite
_diffrn_radiation_source 'fine-focus sealed tube'
_diffrn_radiation_type MoK\a
_diffrn_radiation_wavelength 0.71073
_diffrn_reflns_av_R_equivalents 0.0644
_diffrn_reflns_av_sigmaI/netI 0.0722
_diffrn_reflns_limit_h_max 12
_diffrn_reflns_limit_h_min -12
_diffrn_reflns_limit_k_max 19
_diffrn_reflns_limit_k_min -18
_diffrn_reflns_limit_l_max 21
_diffrn_reflns_limit_l_min -21
_diffrn_reflns_number 35532
_diffrn_reflns_theta_full 26.45
_diffrn_reflns_theta_max 26.45
_diffrn_reflns_theta_min 1.34
_exptl_absorpt_coefficient_mu 0.086
_exptl_absorpt_correction_T_max 0.9914
_exptl_absorpt_correction_T_min 0.9829
_exptl_absorpt_correction_type multi-scan
_exptl_absorpt_process_details '(<i>SADABS</i>; Bruker, 2008)'
_exptl_crystal_colour Colourless
_exptl_crystal_density_diffrn 1.248
_exptl_crystal_density_method 'not measured'
_exptl_crystal_description Block
_exptl_crystal_F_000 920
_exptl_crystal_size_max 0.20
_exptl_crystal_size_mid 0.15
_exptl_crystal_size_min 0.10
_refine_diff_density_max 0.206
_refine_diff_density_min -0.174
_refine_diff_density_rms 0.035
_refine_ls_extinction_method none
_refine_ls_goodness_of_fit_ref 0.927
_refine_ls_hydrogen_treatment mixed
_refine_ls_matrix_type full
_refine_ls_number_parameters 583
_refine_ls_number_reflns 9485
_refine_ls_number_restraints 0
_refine_ls_restrained_S_all 0.927
_refine_ls_R_factor_all 0.1539
_refine_ls_R_factor_gt 0.0510
_refine_ls_shift/su_max 0.001
_refine_ls_shift/su_mean 0.000
_refine_ls_structure_factor_coef Fsqd
_refine_ls_weighting_details 'calc w=1/[\s^2^(Fo^2^)+(0.0474P)^2^+0.6367P] where P=(Fo^2^+2Fc^2^)/3'
_refine_ls_weighting_scheme calc
_refine_ls_wR_factor_gt 0.1038
_refine_ls_wR_factor_ref 0.1445
_reflns_number_gt 3907
_reflns_number_total 9485
_reflns_threshold_expression >2sigma(I)
_cod_data_source_file c5ra22261c2.cif
_cod_data_source_block fin
_cod_depositor_comments
;
The following automatic conversions were performed:

data item '_exptl_absorpt_correction_type' value 'Multi-Scan' was
changed to 'multi-scan' in accordance with the
/home/saulius/struct/COD-crude-data/automatic-downloads/DataCite-retrospective/RSC/depositions/lib/dictionaries/cif_core.dic
dictionary named 'cif_core.dic' version 2.4.2 last updated on
2011-04-26.

data item '_symmetry_cell_setting' value 'Triclinic' was changed to
'triclinic' in accordance with the
/home/saulius/struct/COD-crude-data/automatic-downloads/DataCite-retrospective/RSC/depositions/lib/dictionaries/cif_core.dic
dictionary named 'cif_core.dic' version 2.4.2 last updated on
2011-04-26.

Automatic conversion script
Id: cif_fix_values 6909 2019-04-08 15:41:33Z antanas 
;
_cod_database_code 7236028

loop_
_symmetry_equiv_pos_as_xyz
'x, y, z'
'-x, -y, -z'

loop_
_atom_site_label
_atom_site_type_symbol
_atom_site_fract_x
_atom_site_fract_y
_atom_site_fract_z
_atom_site_U_iso_or_equiv
_atom_site_adp_type
_atom_site_occupancy
_atom_site_symmetry_multiplicity
_atom_site_calc_flag
_atom_site_refinement_flags
C26 C 0.6275(5) 1.0150(3) 0.7129(3) 0.159(2) Uani 1 1 d .
H26A H 0.6230 0.9672 0.7724 0.238 Uiso 1 1 calc R
H26B H 0.5744 1.0689 0.7111 0.238 Uiso 1 1 calc R
H26C H 0.7213 1.0351 0.6910 0.238 Uiso 1 1 calc R
C1' C 0.7885(4) 0.6641(3) -0.1386(3) 0.1187(14) Uani 1 1 d .
H1'1 H 0.7076 0.6386 -0.0978 0.178 Uiso 1 1 calc R
H1'2 H 0.8164 0.6211 -0.1647 0.178 Uiso 1 1 calc R
H1'3 H 0.7689 0.7252 -0.1835 0.178 Uiso 1 1 calc R
C1 C 0.6711(4) 0.0803(2) -0.0948(2) 0.0972(11) Uani 1 1 d .
H1A H 0.7464 0.0634 -0.0598 0.146 Uiso 1 1 calc R
H1B H 0.6982 0.0751 -0.1489 0.146 Uiso 1 1 calc R
H1C H 0.5943 0.0379 -0.0633 0.146 Uiso 1 1 calc R
C2 C 0.5773(3) 0.2298(2) -0.19633(19) 0.0897(10) Uani 1 1 d .
H2A H 0.4811 0.2394 -0.1854 0.135 Uiso 1 1 calc R
H2B H 0.5901 0.1942 -0.2312 0.135 Uiso 1 1 calc R
H2C H 0.6242 0.2907 -0.2272 0.135 Uiso 1 1 calc R
C2' C 1.0263(4) 0.6356(3) -0.1075(3) 0.1200(14) Uani 1 1 d .
H2'1 H 1.0910 0.6865 -0.1428 0.180 Uiso 1 1 calc R
H2'2 H 1.0152 0.5957 -0.1371 0.180 Uiso 1 1 calc R
H2'3 H 1.0597 0.5981 -0.0520 0.180 Uiso 1 1 calc R
C3 C 0.6269(3) 0.21170(19) -0.05118(18) 0.0568(7) Uani 1 1 d .
C3' C 0.8813(3) 0.72877(19) -0.04600(17) 0.0610(7) Uani 1 1 d .
C4' C 0.7577(3) 0.77368(19) -0.03845(18) 0.0638(8) Uani 1 1 d .
H4' H 0.6858 0.7695 -0.0681 0.077 Uiso 1 1 calc R
C4 C 0.6532(3) 0.15336(19) 0.03503(19) 0.0644(8) Uani 1 1 d .
H4 H 0.6742 0.0895 0.0504 0.077 Uiso 1 1 calc R
C5' C 0.7411(3) 0.82380(18) 0.01214(17) 0.0618(7) Uani 1 1 d .
H5' H 0.6574 0.8523 0.0164 0.074 Uiso 1 1 calc R
C5 C 0.6483(3) 0.18884(19) 0.09686(18) 0.0616(7) Uani 1 1 d .
H5 H 0.6660 0.1484 0.1535 0.074 Uiso 1 1 calc R
C6' C 0.8443(3) 0.83312(17) 0.05666(16) 0.0541(7) Uani 1 1 d .
C6 C 0.6179(2) 0.28327(18) 0.07739(17) 0.0499(6) Uani 1 1 d .
C7 C 0.5918(3) 0.34151(19) -0.00756(18) 0.0587(7) Uani 1 1 d .
H7 H 0.5716 0.4054 -0.0224 0.070 Uiso 1 1 calc R
C7' C 0.9687(3) 0.79166(19) 0.04738(17) 0.0614(7) Uani 1 1 d .
H7' H 1.0410 0.7986 0.0754 0.074 Uiso 1 1 calc R
C8' C 0.9875(3) 0.74047(19) -0.00244(18) 0.0649(8) Uani 1 1 d .
H8' H 1.0721 0.7132 -0.0073 0.078 Uiso 1 1 calc R
C8 C 0.5953(3) 0.30713(19) -0.07020(17) 0.0617(7) Uani 1 1 d .
H8 H 0.5763 0.3479 -0.1265 0.074 Uiso 1 1 calc R
C9 C 0.6199(3) 0.3174(2) 0.1450(2) 0.0558(7) Uani 1 1 d .
C9' C 0.8156(3) 0.88444(19) 0.11191(18) 0.0612(7) Uani 1 1 d .
C10' C 0.9037(3) 0.93608(19) 0.20838(18) 0.0594(7) Uani 1 1 d .
C10 C 0.6026(3) 0.45704(18) 0.17039(17) 0.0546(7) Uani 1 1 d .
C11' C 0.8165(3) 0.8965(2) 0.28439(19) 0.0712(8) Uani 1 1 d .
H11' H 0.7695 0.8393 0.2994 0.085 Uiso 1 1 calc R
C11 C 0.5209(3) 0.43538(19) 0.24797(18) 0.0649(8) Uani 1 1 d .
H11 H 0.4541 0.3871 0.2677 0.078 Uiso 1 1 calc R
C12 C 0.5392(3) 0.48629(18) 0.29632(17) 0.0605(7) Uani 1 1 d .
H12 H 0.4847 0.4719 0.3492 0.073 Uiso 1 1 calc R
C12' C 0.8001(3) 0.9436(2) 0.33809(18) 0.0700(8) Uani 1 1 d .
H12' H 0.7405 0.9179 0.3897 0.084 Uiso 1 1 calc R
C13' C 0.8703(3) 1.02790(19) 0.31675(17) 0.0591(7) Uani 1 1 d .
C13 C 0.6379(3) 0.55853(17) 0.26663(16) 0.0511(7) Uani 1 1 d .
C14 C 0.7180(3) 0.57966(18) 0.18758(17) 0.0591(7) Uani 1 1 d .
H14 H 0.7837 0.6288 0.1668 0.071 Uiso 1 1 calc R
C14' C 0.9603(3) 1.0646(2) 0.24091(19) 0.0721(9) Uani 1 1 d .
H14' H 1.0101 1.1206 0.2265 0.086 Uiso 1 1 calc R
C15' C 0.9767(3) 1.0185(2) 0.18634(19) 0.0718(8) Uani 1 1 d .
H15' H 1.0369 1.0434 0.1350 0.086 Uiso 1 1 calc R
C15 C 0.7012(3) 0.52880(18) 0.13966(17) 0.0594(7) Uani 1 1 d .
H15 H 0.7559 0.5427 0.0869 0.071 Uiso 1 1 calc R
C16' C 0.8443(3) 1.0759(2) 0.3763(2) 0.0713(8) Uani 1 1 d .
C16 C 0.6616(3) 0.6162(2) 0.31451(18) 0.0570(7) Uani 1 1 d .
C17' C 0.9073(3) 1.2050(2) 0.40431(19) 0.0664(8) Uani 1 1 d .
C17 C 0.6007(3) 0.6368(2) 0.44358(18) 0.0637(8) Uani 1 1 d .
C18' C 0.8426(3) 1.2892(2) 0.3741(2) 0.0794(9) Uani 1 1 d .
H18' H 0.8056 1.3114 0.3210 0.095 Uiso 1 1 calc R
C18 C 0.5078(3) 0.7020(2) 0.44748(18) 0.0732(8) Uani 1 1 d .
H18 H 0.4326 0.7145 0.4157 0.088 Uiso 1 1 calc R
C19' C 0.8317(3) 1.3422(2) 0.4229(2) 0.0810(9) Uani 1 1 d .
H19' H 0.7885 1.4008 0.4018 0.097 Uiso 1 1 calc R
C19 C 0.5251(3) 0.7500(2) 0.49902(19) 0.0713(8) Uani 1 1 d .
H19 H 0.4615 0.7947 0.5021 0.086 Uiso 1 1 calc R
C20 C 0.6374(3) 0.7308(2) 0.54556(18) 0.0634(8) Uani 1 1 d .
C20' C 0.8836(3) 1.3095(2) 0.5015(2) 0.0676(8) Uani 1 1 d .
C21' C 0.9482(3) 1.2235(2) 0.5321(2) 0.0838(10) Uani 1 1 d .
H21' H 0.9835 1.2005 0.5858 0.101 Uiso 1 1 calc R
C21 C 0.7287(3) 0.6627(2) 0.54202(18) 0.0724(8) Uani 1 1 d .
H21 H 0.8031 0.6486 0.5746 0.087 Uiso 1 1 calc R
C22' C 0.9609(3) 1.1707(2) 0.4824(2) 0.0860(10) Uani 1 1 d .
H22' H 1.0054 1.1125 0.5024 0.103 Uiso 1 1 calc R
C22 C 0.7110(3) 0.6155(2) 0.49093(19) 0.0721(8) Uani 1 1 d .
H22 H 0.7730 0.5697 0.4885 0.086 Uiso 1 1 calc R
C23 C 0.5815(3) 0.8501(2) 0.59869(19) 0.0791(9) Uani 1 1 d .
H23A H 0.4877 0.8279 0.6219 0.095 Uiso 1 1 calc R
H23B H 0.5817 0.8994 0.5393 0.095 Uiso 1 1 calc R
C23' C 0.9152(3) 1.3361(2) 0.6278(2) 0.0827(9) Uani 1 1 d .
H23C H 1.0125 1.3231 0.6246 0.099 Uiso 1 1 calc R
H23D H 0.8659 1.2779 0.6687 0.099 Uiso 1 1 calc R
C24' C 0.8871(4) 1.4156(2) 0.6573(2) 0.0892(10) Uani 1 1 d .
H24A H 0.9420 1.4717 0.6178 0.107 Uiso 1 1 calc R
H24B H 0.7912 1.4324 0.6536 0.107 Uiso 1 1 calc R
C24 C 0.6414(4) 0.8895(2) 0.6555(2) 0.0936(11) Uani 1 1 d .
H24C H 0.6369 0.8400 0.7150 0.112 Uiso 1 1 calc R
H24D H 0.7373 0.9064 0.6341 0.112 Uiso 1 1 calc R
C25' C 0.9183(4) 1.3890(3) 0.7476(2) 0.1030(12) Uani 1 1 d .
H25A H 1.0131 1.3695 0.7519 0.124 Uiso 1 1 calc R
H25B H 0.8606 1.3346 0.7874 0.124 Uiso 1 1 calc R
C25 C 0.5701(5) 0.9733(3) 0.6564(2) 0.1248(15) Uani 1 1 d .
H25C H 0.4741 0.9561 0.6775 0.150 Uiso 1 1 calc R
H25D H 0.5745 1.0224 0.5967 0.150 Uiso 1 1 calc R
C26' C 0.8960(4) 1.4704(3) 0.7761(2) 0.1123(13) Uani 1 1 d .
H26D H 0.9502 1.5253 0.7356 0.168 Uiso 1 1 calc R
H26E H 0.9232 1.4506 0.8338 0.168 Uiso 1 1 calc R
H26F H 0.8007 1.4865 0.7767 0.168 Uiso 1 1 calc R
N1 N 0.6328(3) 0.17696(17) -0.11324(16) 0.0748(7) Uani 1 1 d .
N1' N 0.8966(3) 0.67499(19) -0.09319(17) 0.0822(8) Uani 1 1 d .
O1' O 0.7071(2) 0.91952(14) 0.12206(13) 0.0792(6) Uani 1 1 d .
O1 O 0.6517(2) 0.27262(14) 0.21763(13) 0.0779(6) Uani 1 1 d .
O2' O 0.92552(19) 0.88958(13) 0.15244(12) 0.0690(5) Uani 1 1 d .
O2 O 0.58406(19) 0.41126(12) 0.11677(11) 0.0662(5) Uani 1 1 d .
O3 O 0.7419(2) 0.68178(14) 0.28914(12) 0.0766(6) Uani 1 1 d .
O3' O 0.7605(3) 1.05019(17) 0.43876(16) 0.1162(9) Uani 1 1 d .
O4 O 0.5809(2) 0.58733(13) 0.39191(12) 0.0755(6) Uani 1 1 d .
O4' O 0.9251(2) 1.15420(14) 0.35154(12) 0.0764(6) Uani 1 1 d .
O5 O 0.6645(2) 0.77270(14) 0.59888(13) 0.0789(6) Uani 1 1 d .
O5' O 0.8691(2) 1.36860(15) 0.54352(14) 0.0874(7) Uani 1 1 d .

loop_
_atom_site_aniso_label
_atom_site_aniso_U_11
_atom_site_aniso_U_22
_atom_site_aniso_U_33
_atom_site_aniso_U_23
_atom_site_aniso_U_13
_atom_site_aniso_U_12
C26 0.244(6) 0.138(4) 0.160(4) -0.118(4) -0.060(4) 0.016(4)
C1' 0.120(3) 0.151(4) 0.151(4) -0.121(3) -0.046(3) 0.022(3)
C1 0.136(3) 0.085(2) 0.103(3) -0.067(2) -0.031(2) 0.027(2)
C2 0.120(3) 0.096(2) 0.072(2) -0.051(2) -0.031(2) 0.020(2)
C2' 0.099(3) 0.161(4) 0.158(4) -0.128(3) 0.001(3) 0.013(3)
C3 0.0623(18) 0.0610(18) 0.0623(19) -0.0398(16) -0.0113(14) 0.0043(14)
C3' 0.0667(19) 0.0652(18) 0.0610(18) -0.0383(16) 0.0040(15) -0.0087(16)
C4' 0.0636(19) 0.0702(19) 0.0688(19) -0.0393(17) -0.0093(15) -0.0051(16)
C4 0.077(2) 0.0532(17) 0.075(2) -0.0359(17) -0.0186(16) 0.0103(15)
C5' 0.0667(19) 0.0586(18) 0.0702(19) -0.0371(16) -0.0075(16) 0.0030(15)
C5 0.075(2) 0.0565(18) 0.0608(18) -0.0304(15) -0.0167(15) 0.0054(15)
C6' 0.0649(18) 0.0478(16) 0.0531(17) -0.0254(14) -0.0015(14) -0.0053(14)
C6 0.0540(16) 0.0514(16) 0.0527(17) -0.0293(14) -0.0102(13) 0.0011(13)
C7 0.0682(18) 0.0529(16) 0.0630(19) -0.0317(15) -0.0111(15) 0.0054(14)
C7' 0.0632(19) 0.0672(19) 0.0624(18) -0.0357(16) -0.0041(15) -0.0096(15)
C8' 0.0607(18) 0.073(2) 0.073(2) -0.0443(17) -0.0004(15) -0.0034(15)
C8 0.080(2) 0.0579(18) 0.0551(17) -0.0299(15) -0.0146(15) 0.0093(15)
C9 0.0642(18) 0.0505(18) 0.0585(19) -0.0282(15) -0.0081(15) -0.0006(14)
C9' 0.074(2) 0.0527(17) 0.0607(19) -0.0275(15) -0.0081(17) -0.0001(16)
C10' 0.0733(19) 0.0569(18) 0.0619(19) -0.0379(16) -0.0090(16) -0.0005(15)
C10 0.0762(19) 0.0480(16) 0.0505(17) -0.0298(14) -0.0143(15) 0.0066(15)
C11' 0.094(2) 0.0567(18) 0.070(2) -0.0341(17) -0.0019(18) -0.0154(17)
C11 0.081(2) 0.0548(17) 0.0622(19) -0.0296(15) 0.0018(16) -0.0157(15)
C12 0.076(2) 0.0535(17) 0.0546(17) -0.0280(14) 0.0043(15) -0.0075(15)
C12' 0.090(2) 0.0630(19) 0.0573(18) -0.0281(16) 0.0046(16) -0.0141(17)
C13' 0.0754(19) 0.0555(17) 0.0520(17) -0.0283(15) -0.0047(15) -0.0057(15)
C13 0.0645(17) 0.0434(15) 0.0504(16) -0.0245(13) -0.0066(14) -0.0002(13)
C14 0.0720(19) 0.0528(16) 0.0561(18) -0.0273(15) -0.0021(15) -0.0056(14)
C14' 0.093(2) 0.0609(19) 0.069(2) -0.0368(17) 0.0051(18) -0.0204(17)
C15' 0.089(2) 0.068(2) 0.0665(19) -0.0398(17) 0.0098(16) -0.0206(17)
C15 0.0753(19) 0.0552(17) 0.0504(17) -0.0267(14) 0.0011(14) -0.0011(15)
C16' 0.093(2) 0.068(2) 0.062(2) -0.0375(17) -0.0020(18) -0.0112(18)
C16 0.0725(19) 0.0496(17) 0.0514(18) -0.0247(14) -0.0022(15) 0.0004(15)
C17' 0.082(2) 0.068(2) 0.065(2) -0.0426(17) -0.0072(17) -0.0074(17)
C17 0.088(2) 0.0599(19) 0.0518(18) -0.0348(15) 0.0082(16) -0.0158(17)
C18' 0.103(3) 0.078(2) 0.070(2) -0.0408(19) -0.0259(18) 0.008(2)
C18 0.086(2) 0.079(2) 0.067(2) -0.0426(18) -0.0083(17) -0.0017(18)
C19' 0.107(3) 0.076(2) 0.080(2) -0.0482(19) -0.033(2) 0.0214(19)
C19 0.091(2) 0.066(2) 0.068(2) -0.0409(17) -0.0016(18) 0.0007(17)
C20 0.086(2) 0.0567(18) 0.0528(18) -0.0304(15) 0.0022(16) -0.0120(17)
C20' 0.073(2) 0.074(2) 0.079(2) -0.0532(19) -0.0136(17) 0.0030(17)
C21' 0.106(3) 0.084(2) 0.087(2) -0.056(2) -0.037(2) 0.018(2)
C21 0.088(2) 0.072(2) 0.066(2) -0.0379(17) -0.0054(16) 0.0018(18)
C22' 0.114(3) 0.079(2) 0.092(3) -0.056(2) -0.039(2) 0.026(2)
C22 0.090(2) 0.068(2) 0.067(2) -0.0394(17) 0.0005(18) -0.0008(17)
C23 0.122(3) 0.0605(19) 0.064(2) -0.0361(16) -0.0072(18) 0.0015(19)
C23' 0.093(2) 0.097(2) 0.083(2) -0.061(2) -0.0151(19) 0.0040(19)
C24' 0.112(3) 0.098(3) 0.081(2) -0.059(2) -0.016(2) 0.009(2)
C24 0.140(3) 0.083(2) 0.079(2) -0.053(2) -0.020(2) 0.012(2)
C25' 0.109(3) 0.128(3) 0.107(3) -0.081(3) -0.026(2) 0.015(2)
C25 0.198(4) 0.102(3) 0.108(3) -0.073(3) -0.039(3) 0.027(3)
C26' 0.137(3) 0.124(3) 0.116(3) -0.089(3) -0.014(3) 0.000(3)
N1 0.105(2) 0.0689(16) 0.0744(17) -0.0495(15) -0.0296(15) 0.0224(14)
N1' 0.0756(18) 0.106(2) 0.101(2) -0.0792(18) -0.0035(15) -0.0005(16)
O1' 0.0877(15) 0.0806(15) 0.0903(15) -0.0547(13) -0.0224(12) 0.0238(12)
O1 0.1154(17) 0.0660(13) 0.0614(13) -0.0330(11) -0.0239(12) 0.0136(12)
O2' 0.0771(13) 0.0730(13) 0.0769(13) -0.0507(11) -0.0095(11) 0.0002(11)
O2 0.0983(15) 0.0520(12) 0.0621(12) -0.0345(10) -0.0218(11) 0.0085(10)
O3 0.1007(16) 0.0674(13) 0.0694(13) -0.0397(11) 0.0120(11) -0.0282(12)
O3' 0.158(2) 0.1157(19) 0.0926(18) -0.0714(16) 0.0442(17) -0.0570(17)
O4 0.1026(15) 0.0730(13) 0.0632(13) -0.0452(11) 0.0166(12) -0.0255(12)
O4' 0.0976(15) 0.0759(14) 0.0747(14) -0.0524(12) 0.0040(11) -0.0196(12)
O5 0.1059(16) 0.0722(14) 0.0777(14) -0.0492(12) -0.0125(12) -0.0014(12)
O5' 0.1138(17) 0.0926(16) 0.0886(16) -0.0660(14) -0.0317(13) 0.0207(13)

loop_
_atom_type_symbol
_atom_type_description
_atom_type_scat_dispersion_real
_atom_type_scat_dispersion_imag
_atom_type_scat_source
C C 0.0033 0.0016 'International Tables Vol C Tables 4.2.6.8 and 6.1.1.4'
H H 0.0000 0.0000 'International Tables Vol C Tables 4.2.6.8 and 6.1.1.4'
N N 0.0061 0.0033 'International Tables Vol C Tables 4.2.6.8 and 6.1.1.4'
O O 0.0106 0.0060 'International Tables Vol C Tables 4.2.6.8 and 6.1.1.4'

loop_
_geom_angle_atom_site_label_1
_geom_angle_atom_site_label_2
_geom_angle_atom_site_label_3
_geom_angle
C25 C26 H26A 109.5
C25 C26 H26B 109.5
H26A C26 H26B 109.5
C25 C26 H26C 109.5
H26A C26 H26C 109.5
H26B C26 H26C 109.5
N1' C1' H1'1 109.5
N1' C1' H1'2 109.5
H1'1 C1' H1'2 109.5
N1' C1' H1'3 109.5
H1'1 C1' H1'3 109.5
H1'2 C1' H1'3 109.5
N1 C1 H1A 109.5
N1 C1 H1B 109.5
H1A C1 H1B 109.5
N1 C1 H1C 109.5
H1A C1 H1C 109.5
H1B C1 H1C 109.5
N1 C2 H2A 109.5
N1 C2 H2B 109.5
H2A C2 H2B 109.5
N1 C2 H2C 109.5
H2A C2 H2C 109.5
H2B C2 H2C 109.5
N1' C2' H2'1 109.5
N1' C2' H2'2 109.5
H2'1 C2' H2'2 109.5
N1' C2' H2'3 109.5
H2'1 C2' H2'3 109.5
H2'2 C2' H2'3 109.5
N1 C3 C8 121.9(3)
N1 C3 C4 121.3(3)
C8 C3 C4 116.8(2)
N1' C3' C4' 121.2(3)
N1' C3' C8' 121.8(3)
C4' C3' C8' 117.0(2)
C5' C4' C3' 120.9(3)
C5' C4' H4' 119.6
C3' C4' H4' 119.6
C5 C4 C3 121.1(3)
C5 C4 H4 119.5
C3 C4 H4 119.5
C6' C5' C4' 122.0(3)
C6' C5' H5' 119.0
C4' C5' H5' 119.0
C4 C5 C6 121.8(3)
C4 C5 H5 119.1
C6 C5 H5 119.1
C5' C6' C7' 117.6(2)
C5' C6' C9' 118.3(3)
C7' C6' C9' 124.1(3)
C7 C6 C5 117.6(2)
C7 C6 C9 123.3(2)
C5 C6 C9 119.1(2)
C8 C7 C6 121.4(3)
C8 C7 H7 119.3
C6 C7 H7 119.3
C8' C7' C6' 121.4(3)
C8' C7' H7' 119.3
C6' C7' H7' 119.3
C7' C8' C3' 121.0(3)
C7' C8' H8' 119.5
C3' C8' H8' 119.5
C7 C8 C3 121.3(3)
C7 C8 H8 119.3
C3 C8 H8 119.3
O1 C9 O2 121.1(2)
O1 C9 C6 126.5(3)
O2 C9 C6 112.3(2)
O1' C9' O2' 121.9(3)
O1' C9' C6' 125.0(3)
O2' C9' C6' 113.1(3)
C15' C10' C11' 121.7(2)
C15' C10' O2' 117.9(3)
C11' C10' O2' 120.3(2)
C11 C10 C15 121.3(2)
C11 C10 O2 121.5(2)
C15 C10 O2 117.1(2)
C10' C11' C12' 118.4(3)
C10' C11' H11' 120.8
C12' C11' H11' 120.8
C10 C11 C12 119.1(3)
C10 C11 H11 120.4
C12 C11 H11 120.4
C13 C12 C11 120.4(2)
C13 C12 H12 119.8
C11 C12 H12 119.8
C13' C12' C11' 121.2(3)
C13' C12' H12' 119.4
C11' C12' H12' 119.4
C14' C13' C12' 119.0(2)
C14' C13' C16' 122.8(3)
C12' C13' C16' 118.2(3)
C12 C13 C14 119.3(2)
C12 C13 C16 123.1(2)
C14 C13 C16 117.6(2)
C15 C14 C13 120.6(2)
C15 C14 H14 119.7
C13 C14 H14 119.7
C13' C14' C15' 120.3(3)
C13' C14' H14' 119.9
C15' C14' H14' 119.9
C10' C15' C14' 119.4(3)
C10' C15' H15' 120.3
C14' C15' H15' 120.3
C14 C15 C10 119.3(2)
C14 C15 H15 120.4
C10 C15 H15 120.4
O3' C16' O4' 122.7(3)
O3' C16' C13' 124.7(3)
O4' C16' C13' 112.6(3)
O3 C16 O4 122.6(2)
O3 C16 C13 125.0(3)
O4 C16 C13 112.4(2)
C18' C17' C22' 121.3(3)
C18' C17' O4' 118.9(3)
C22' C17' O4' 119.8(3)
C18 C17 C22 121.4(3)
C18 C17 O4 119.3(3)
C22 C17 O4 119.2(3)
C17' C18' C19' 119.4(3)
C17' C18' H18' 120.3
C19' C18' H18' 120.3
C17 C18 C19 119.9(3)
C17 C18 H18 120.1
C19 C18 H18 120.1
C20' C19' C18' 120.7(3)
C20' C19' H19' 119.6
C18' C19' H19' 119.6
C20 C19 C18 119.4(3)
C20 C19 H19 120.3
C18 C19 H19 120.3
O5 C20 C21 115.7(3)
O5 C20 C19 124.7(3)
C21 C20 C19 119.6(3)
C19' C20' C21' 119.5(3)
C19' C20' O5' 115.8(3)
C21' C20' O5' 124.7(3)
C20' C21' C22' 119.8(3)
C20' C21' H21' 120.1
C22' C21' H21' 120.1
C20 C21 C22 120.7(3)
C20 C21 H21 119.7
C22 C21 H21 119.7
C17' C22' C21' 119.3(3)
C17' C22' H22' 120.3
C21' C22' H22' 120.3
C17 C22 C21 119.0(3)
C17 C22 H22 120.5
C21 C22 H22 120.5
O5 C23 C24 107.5(3)
O5 C23 H23A 110.2
C24 C23 H23A 110.2
O5 C23 H23B 110.2
C24 C23 H23B 110.2
H23A C23 H23B 108.5
O5' C23' C24' 106.4(3)
O5' C23' H23C 110.4
C24' C23' H23C 110.4
O5' C23' H23D 110.4
C24' C23' H23D 110.4
H23C C23' H23D 108.6
C25' C24' C23' 112.8(3)
C25' C24' H24A 109.0
C23' C24' H24A 109.0
C25' C24' H24B 109.0
C23' C24' H24B 109.0
H24A C24' H24B 107.8
C25 C24 C23 112.9(3)
C25 C24 H24C 109.0
C23 C24 H24C 109.0
C25 C24 H24D 109.0
C23 C24 H24D 109.0
H24C C24 H24D 107.8
C24' C25' C26' 112.9(3)
C24' C25' H25A 109.0
C26' C25' H25A 109.0
C24' C25' H25B 109.0
C26' C25' H25B 109.0
H25A C25' H25B 107.8
C24 C25 C26 114.4(3)
C24 C25 H25C 108.7
C26 C25 H25C 108.7
C24 C25 H25D 108.7
C26 C25 H25D 108.7
H25C C25 H25D 107.6
C25' C26' H26D 109.5
C25' C26' H26E 109.5
H26D C26' H26E 109.5
C25' C26' H26F 109.5
H26D C26' H26F 109.5
H26E C26' H26F 109.5
C3 N1 C1 121.9(3)
C3 N1 C2 121.3(2)
C1 N1 C2 115.8(2)
C3' N1' C1' 121.7(3)
C3' N1' C2' 121.5(3)
C1' N1' C2' 116.5(3)
C9' O2' C10' 116.0(2)
C9 O2 C10 118.0(2)
C16 O4 C17 116.0(2)
C16' O4' C17' 116.7(2)
C20 O5 C23 118.2(2)
C20' O5' C23' 118.2(2)

loop_
_geom_bond_atom_site_label_1
_geom_bond_atom_site_label_2
_geom_bond_distance
C26 C25 1.521(4)
C26 H26A 0.9600
C26 H26B 0.9600
C26 H26C 0.9600
C1' N1' 1.432(4)
C1' H1'1 0.9600
C1' H1'2 0.9600
C1' H1'3 0.9600
C1 N1 1.436(3)
C1 H1A 0.9600
C1 H1B 0.9600
C1 H1C 0.9600
C2 N1 1.455(3)
C2 H2A 0.9600
C2 H2B 0.9600
C2 H2C 0.9600
C2' N1' 1.434(4)
C2' H2'1 0.9600
C2' H2'2 0.9600
C2' H2'3 0.9600
C3 N1 1.363(3)
C3 C8 1.402(3)
C3 C4 1.403(4)
C3' N1' 1.370(3)
C3' C4' 1.399(3)
C3' C8' 1.401(4)
C4' C5' 1.372(3)
C4' H4' 0.9300
C4 C5 1.368(3)
C4 H4 0.9300
C5' C6' 1.374(3)
C5' H5' 0.9300
C5 C6 1.383(3)
C5 H5 0.9300
C6' C7' 1.385(3)
C6' C9' 1.462(3)
C6 C7 1.385(3)
C6 C9 1.451(3)
C7 C8 1.370(3)
C7 H7 0.9300
C7' C8' 1.375(3)
C7' H7' 0.9300
C8' H8' 0.9300
C8 H8 0.9300
C9 O1 1.202(3)
C9 O2 1.369(3)
C9' O1' 1.207(3)
C9' O2' 1.364(3)
C10' C15' 1.363(3)
C10' C11' 1.369(4)
C10' O2' 1.407(3)
C10 C11 1.372(3)
C10 C15 1.375(3)
C10 O2 1.395(3)
C11' C12' 1.379(3)
C11' H11' 0.9300
C11 C12 1.381(3)
C11 H11 0.9300
C12 C13 1.382(3)
C12 H12 0.9300
C12' C13' 1.377(3)
C12' H12' 0.9300
C13' C14' 1.379(4)
C13' C16' 1.482(4)
C13 C14 1.385(3)
C13 C16 1.474(3)
C14 C15 1.371(3)
C14 H14 0.9300
C14' C15' 1.379(3)
C14' H14' 0.9300
C15' H15' 0.9300
C15 H15 0.9300
C16' O3' 1.190(3)
C16' O4' 1.347(3)
C16 O3 1.196(3)
C16 O4 1.353(3)
C17' C18' 1.347(4)
C17' C22' 1.362(4)
C17' O4' 1.412(3)
C17 C18 1.354(4)
C17 C22 1.369(4)
C17 O4 1.415(3)
C18' C19' 1.382(4)
C18' H18' 0.9300
C18 C19 1.390(4)
C18 H18 0.9300
C19' C20' 1.362(4)
C19' H19' 0.9300
C19 C20 1.380(4)
C19 H19 0.9300
C20 O5 1.366(3)
C20 C21 1.377(4)
C20' C21' 1.369(4)
C20' O5' 1.370(3)
C21' C22' 1.393(4)
C21' H21' 0.9300
C21 C22 1.373(4)
C21 H21 0.9300
C22' H22' 0.9300
C22 H22 0.9300
C23 O5 1.425(3)
C23 C24 1.511(4)
C23 H23A 0.9700
C23 H23B 0.9700
C23' O5' 1.422(3)
C23' C24' 1.517(4)
C23' H23C 0.9700
C23' H23D 0.9700
C24' C25' 1.472(4)
C24' H24A 0.9700
C24' H24B 0.9700
C24 C25 1.459(4)
C24 H24C 0.9700
C24 H24D 0.9700
C25' C26' 1.528(4)
C25' H25A 0.9700
C25' H25B 0.9700
C25 H25C 0.9700
C25 H25D 0.9700
C26' H26D 0.9600
C26' H26E 0.9600
C26' H26F 0.9600

loop_
_geom_torsion_atom_site_label_1
_geom_torsion_atom_site_label_2
_geom_torsion_atom_site_label_3
_geom_torsion_atom_site_label_4
_geom_torsion
N1' C3' C4' C5' 177.0(3)
C8' C3' C4' C5' -2.3(4)
N1 C3 C4 C5 179.4(3)
C8 C3 C4 C5 -0.2(4)
C3' C4' C5' C6' 0.7(4)
C3 C4 C5 C6 -0.2(4)
C4' C5' C6' C7' 1.4(4)
C4' C5' C6' C9' -177.5(2)
C4 C5 C6 C7 0.2(4)
C4 C5 C6 C9 -177.5(2)
C5 C6 C7 C8 0.3(4)
C9 C6 C7 C8 177.9(2)
C5' C6' C7' C8' -1.9(4)
C9' C6' C7' C8' 177.0(2)
C6' C7' C8' C3' 0.3(4)
N1' C3' C8' C7' -177.5(3)
C4' C3' C8' C7' 1.8(4)
C6 C7 C8 C3 -0.7(4)
N1 C3 C8 C7 -178.9(3)
C4 C3 C8 C7 0.7(4)
C7 C6 C9 O1 -174.0(3)
C5 C6 C9 O1 3.5(4)
C7 C6 C9 O2 4.2(4)
C5 C6 C9 O2 -178.3(2)
C5' C6' C9' O1' 0.3(4)
C7' C6' C9' O1' -178.6(3)
C5' C6' C9' O2' -179.7(2)
C7' C6' C9' O2' 1.4(4)
C15' C10' C11' C12' 1.9(4)
O2' C10' C11' C12' 178.8(3)
C15 C10 C11 C12 -0.6(4)
O2 C10 C11 C12 -176.7(2)
C10 C11 C12 C13 0.4(4)
C10' C11' C12' C13' -0.6(4)
C11' C12' C13' C14' -1.1(4)
C11' C12' C13' C16' 178.2(3)
C11 C12 C13 C14 0.3(4)
C11 C12 C13 C16 179.3(3)
C12 C13 C14 C15 -0.9(4)
C16 C13 C14 C15 -179.9(2)
C12' C13' C14' C15' 1.6(4)
C16' C13' C14' C15' -177.7(3)
C11' C10' C15' C14' -1.4(5)
O2' C10' C15' C14' -178.4(3)
C13' C14' C15' C10' -0.4(5)
C13 C14 C15 C10 0.8(4)
C11 C10 C15 C14 0.0(4)
O2 C10 C15 C14 176.3(2)
C14' C13' C16' O3' 174.3(3)
C12' C13' C16' O3' -5.0(5)
C14' C13' C16' O4' -4.7(4)
C12' C13' C16' O4' 176.0(3)
C12 C13 C16 O3 -176.7(3)
C14 C13 C16 O3 2.3(4)
C12 C13 C16 O4 3.0(4)
C14 C13 C16 O4 -178.0(2)
C22' C17' C18' C19' 0.7(5)
O4' C17' C18' C19' -176.2(3)
C22 C17 C18 C19 1.3(4)
O4 C17 C18 C19 179.0(2)
C17' C18' C19' C20' -1.1(5)
C17 C18 C19 C20 0.2(4)
C18 C19 C20 O5 -179.4(3)
C18 C19 C20 C21 -1.6(4)
C18' C19' C20' C21' 0.6(5)
C18' C19' C20' O5' 178.9(3)
C19' C20' C21' C22' 0.3(5)
O5' C20' C21' C22' -177.9(3)
O5 C20 C21 C22 179.6(2)
C19 C20 C21 C22 1.7(4)
C18' C17' C22' C21' 0.1(5)
O4' C17' C22' C21' 177.1(3)
C20' C21' C22' C17' -0.7(5)
C18 C17 C22 C21 -1.3(4)
O4 C17 C22 C21 -179.0(2)
C20 C21 C22 C17 -0.2(4)
O5' C23' C24' C25' 174.9(3)
O5 C23 C24 C25 176.5(3)
C23' C24' C25' C26' 177.5(3)
C23 C24 C25 C26 180.0(3)
C8 C3 N1 C1 177.2(3)
C4 C3 N1 C1 -2.4(4)
C8 C3 N1 C2 -14.0(4)
C4 C3 N1 C2 166.4(3)
C4' C3' N1' C1' 1.5(5)
C8' C3' N1' C1' -179.2(3)
C4' C3' N1' C2' 174.6(3)
C8' C3' N1' C2' -6.1(5)
O1' C9' O2' C10' 1.5(4)
C6' C9' O2' C10' -178.5(2)
C15' C10' O2' C9' -115.8(3)
C11' C10' O2' C9' 67.1(3)
O1 C9 O2 C10 8.2(4)
C6 C9 O2 C10 -170.1(2)
C11 C10 O2 C9 -71.2(3)
C15 C10 O2 C9 112.5(3)
O3 C16 O4 C17 -2.5(4)
C13 C16 O4 C17 177.8(2)
C18 C17 O4 C16 104.4(3)
C22 C17 O4 C16 -77.8(3)
O3' C16' O4' C17' 0.7(5)
C13' C16' O4' C17' 179.8(2)
C18' C17' O4' C16' -105.8(3)
C22' C17' O4' C16' 77.2(4)
C21 C20 O5 C23 174.0(2)
C19 C20 O5 C23 -8.2(4)
C24 C23 O5 C20 -174.4(2)
C19' C20' O5' C23' 176.9(3)
C21' C20' O5' C23' -4.8(4)
C24' C23' O5' C20' 179.7(2)
